data_7707079
loop_
_publ_author_name
'Panova, Yulia'
'Khristolyubova, Alexandra'
'Zolotareva, Natalia'
'Sushev, Vyacheslav'
'Galperin, Vadim'
'Rumyantcev, Roman'
'Fukin, Georgy'
'Kornev, Alexander'

_publ_section_title
;
 Interaction of dicoordinate phosphorus with boranes: chemistry of
 3a,6a-diaza-1,4-diphosphapentalene as masked phosphinidene.
;
_journal_issue 17
_journal_name_full 'Dalton transactions (Cambridge, England : 2003)'
_journal_page_first 5890
_journal_page_last 5898
_journal_paper_doi 10.1039/d1dt00747e
_journal_volume 50
_journal_year 2021
_chemical_formula_sum 'C24 H42 B4 N4 P4'
_chemical_formula_weight 553.73
_space_group_crystal_system monoclinic
_space_group_IT_number 14
_space_group_name_Hall '-P 2ybc'
_space_group_name_H-M_alt 'P 1 21/c 1'
_atom_sites_solution_hydrogens mixed
_atom_sites_solution_primary dual
_atom_sites_solution_secondary difmap
_audit_creation_method SHELXL-2018/3
_audit_update_record
;
2020-06-29 deposited with the CCDC.	2021-04-08 downloaded from the CCDC.
;
_cell_angle_alpha 90
_cell_angle_beta 110.0090(10)
_cell_angle_gamma 90
_cell_formula_units_Z 4
_cell_length_a 13.6969(5)
_cell_length_b 12.2887(4)
_cell_length_c 18.2101(6)
_cell_measurement_reflns_used 9894
_cell_measurement_temperature 100(2)
_cell_measurement_theta_max 30.51
_cell_measurement_theta_min 2.29
_cell_volume 2880.06(17)
_computing_cell_refinement 'Bruker SAINT'
_computing_data_collection 'Bruker APEX3'
_computing_data_reduction 'Bruker SAINT'
_computing_molecular_graphics 'Bruker SHELXTL'
_computing_publication_material 'Bruker SHELXTL'
_computing_structure_refinement 'SHELXL-2018/3 (Sheldrick, 2018)'
_computing_structure_solution 'SHELXT 2014/5 (Sheldrick, 2014)'
_diffrn_ambient_temperature 100(2)
_diffrn_measured_fraction_theta_full 0.996
_diffrn_measured_fraction_theta_max 0.994
_diffrn_measurement_device_type 'Bruker D8 Quest CMOS'
_diffrn_measurement_method '\f and \w scans'
_diffrn_radiation_type MoK\a
_diffrn_radiation_wavelength 0.71073
_diffrn_reflns_av_R_equivalents 0.0432
_diffrn_reflns_av_unetI/netI 0.0499
_diffrn_reflns_Laue_measured_fraction_full 0.996
_diffrn_reflns_Laue_measured_fraction_max 0.994
_diffrn_reflns_limit_h_max 18
_diffrn_reflns_limit_h_min -14
_diffrn_reflns_limit_k_max 16
_diffrn_reflns_limit_k_min -16
_diffrn_reflns_limit_l_max 21
_diffrn_reflns_limit_l_min -24
_diffrn_reflns_number 28496
_diffrn_reflns_point_group_measured_fraction_full 0.996
_diffrn_reflns_point_group_measured_fraction_max 0.994
_diffrn_reflns_theta_full 25.242
_diffrn_reflns_theta_max 28.997
_diffrn_reflns_theta_min 2.291
_diffrn_source 'microfocus sealed tube'
_exptl_absorpt_coefficient_mu 0.284
_exptl_absorpt_correction_T_max 0.9582
_exptl_absorpt_correction_T_min 0.8301
_exptl_absorpt_correction_type multi-scan
_exptl_absorpt_process_details 'SADABS 2016/2 (Bruker AXS Inc.)'
_exptl_crystal_colour yellow
_exptl_crystal_density_diffrn 1.277
_exptl_crystal_description prism
_exptl_crystal_F_000 1176
_exptl_crystal_size_max 0.340
_exptl_crystal_size_mid 0.210
_exptl_crystal_size_min 0.130
_refine_diff_density_max 0.711
_refine_diff_density_min -0.429
_refine_diff_density_rms 0.074
_refine_ls_extinction_method none
_refine_ls_goodness_of_fit_ref 1.032
_refine_ls_hydrogen_treatment mixed
_refine_ls_matrix_type full
_refine_ls_number_parameters 384
_refine_ls_number_reflns 7616
_refine_ls_number_restraints 30
_refine_ls_restrained_S_all 1.034
_refine_ls_R_factor_all 0.0783
_refine_ls_R_factor_gt 0.0520
_refine_ls_shift/su_max 0.001
_refine_ls_shift/su_mean 0.000
_refine_ls_structure_factor_coef Fsqd
_refine_ls_weighting_details 'w=1/[\s^2^(Fo^2^)+(0.0569P)^2^+2.2020P] where P=(Fo^2^+2Fc^2^)/3'
_refine_ls_weighting_scheme calc
_refine_ls_wR_factor_gt 0.1193
_refine_ls_wR_factor_ref 0.1280
_reflns_Friedel_coverage 0.000
_reflns_number_gt 5770
_reflns_number_total 7616
_reflns_threshold_expression 'I > 2\s(I)'
_cod_data_source_file d1dt00747e2.cif
_cod_data_source_block pnnpbhm
_cod_depositor_comments 'Adding full bibliography for 7707078--7707081.cif.'
_cod_original_sg_symbol_H-M 'P 21/c'
_cod_database_code 7707079
_shelx_shelxl_version_number 2018/3
_shelx_space_group_comment
;
The symmetry employed for this shelxl refinement is uniquely defined
by the following loop, which should always be used as a source of
symmetry information in preference to the above space-group names.
They are only intended as comments.
;
_shelx_estimated_absorpt_t_min 0.910
_shelx_estimated_absorpt_t_max 0.964

loop_
_space_group_symop_operation_xyz
'x, y, z'
'-x, y+1/2, -z+1/2'
'-x, -y, -z'
'x, -y-1/2, z-1/2'

loop_
_atom_site_label
_atom_site_type_symbol
_atom_site_fract_x
_atom_site_fract_y
_atom_site_fract_z
_atom_site_U_iso_or_equiv
_atom_site_adp_type
_atom_site_occupancy
_atom_site_site_symmetry_order
_atom_site_calc_flag
_atom_site_refinement_flags_posn
_atom_site_refinement_flags_adp
_atom_site_refinement_flags_occupancy
_atom_site_disorder_assembly
_atom_site_disorder_group
P1 P 0.59576(5) 0.44671(4) 0.44150(3) 0.02263(14) Uani 1 1 d . . . . .
P2 P 0.79901(4) 0.69644(4) 0.35238(3) 0.01674(12) Uani 1 1 d . . . . .
P3 P 0.90959(5) 0.88135(5) 0.14035(4) 0.02654(14) Uani 1 1 d . . . . .
P4 P 0.69285(4) 0.65768(4) 0.23340(3) 0.01788(12) Uani 1 1 d . . . . .
N1 N 0.67943(13) 0.54176(13) 0.42930(10) 0.0178(3) Uani 1 1 d . . . . .
N2 N 0.76675(13) 0.49796(13) 0.42017(9) 0.0170(3) Uani 1 1 d . . . . .
N3 N 0.81580(14) 0.79813(13) 0.15021(10) 0.0192(4) Uani 1 1 d . . . . .
N4 N 0.73880(14) 0.85079(13) 0.16779(10) 0.0178(3) Uani 1 1 d . . . . .
B1 B 0.85787(19) 0.56618(18) 0.40911(14) 0.0207(5) Uani 1 1 d . . . . .
H1 H 0.899(2) 0.519(2) 0.3788(15) 0.035(7) Uiso 1 1 d . . . . .
H2 H 0.9091(19) 0.5955(19) 0.4666(13) 0.024(6) Uiso 1 1 d . . . . .
B2 B 0.8969(2) 0.81263(19) 0.35687(15) 0.0229(5) Uani 1 1 d . . . . .
H3 H 0.946(2) 0.786(2) 0.3245(15) 0.039(7) Uiso 1 1 d . . . . .
H4 H 0.855(2) 0.891(2) 0.3302(16) 0.045(8) Uiso 1 1 d . . . . .
H5 H 0.942(2) 0.821(2) 0.4196(16) 0.038(7) Uiso 1 1 d . . . . .
B3 B 0.64252(19) 0.79081(18) 0.17736(14) 0.0193(5) Uani 1 1 d . . . . .
H6 H 0.606(2) 0.839(2) 0.2057(15) 0.032(7) Uiso 1 1 d . . . . .
H7 H 0.5888(18) 0.7602(19) 0.1183(13) 0.027(6) Uiso 1 1 d . . . . .
B4 B 0.5855(2) 0.5504(2) 0.22898(16) 0.0287(6) Uani 1 1 d . . . . .
H8 H 0.547(2) 0.538(2) 0.1647(16) 0.039(7) Uiso 1 1 d . . . . .
H9 H 0.532(2) 0.593(2) 0.2517(15) 0.038(7) Uiso 1 1 d . . . . .
H10 H 0.618(3) 0.472(3) 0.2576(18) 0.060(9) Uiso 1 1 d . . . . .
C1 C 0.67835(17) 0.34559(16) 0.43661(12) 0.0198(4) Uani 1 1 d . . . . .
C2 C 0.76591(17) 0.38867(15) 0.42489(11) 0.0184(4) Uani 1 1 d . . . . .
C3 C 0.85326(17) 0.32129(16) 0.41682(13) 0.0233(4) Uani 1 1 d . . . . .
H3A H 0.920531 0.350748 0.451453 0.028 Uiso 1 1 calc R U . . .
H3B H 0.852374 0.325148 0.362292 0.028 Uiso 1 1 calc R U . . .
C4 C 0.84249(18) 0.20247(17) 0.43851(14) 0.0265(5) Uani 1 1 d . . . . .
H4A H 0.887383 0.155996 0.418998 0.032 Uiso 1 1 calc R U . . .
H4B H 0.866417 0.195382 0.496113 0.032 Uiso 1 1 calc R U . . .
C5 C 0.73044(19) 0.16318(16) 0.40399(14) 0.0268(5) Uani 1 1 d . . . . .
H5A H 0.704529 0.175079 0.346771 0.032 Uiso 1 1 calc R U . . .
H5B H 0.727392 0.084196 0.413700 0.032 Uiso 1 1 calc R U . . .
C6 C 0.66195(18) 0.22415(16) 0.44052(14) 0.0260(5) Uani 1 1 d . . . . .
H6A H 0.588104 0.206215 0.412265 0.031 Uiso 1 1 calc R U . . .
H6B H 0.679225 0.201528 0.495693 0.031 Uiso 1 1 calc R U . . .
C7 C 0.70423(16) 0.73261(15) 0.39711(11) 0.0175(4) Uani 1 1 d . . . . .
C8 C 0.65675(16) 0.65641(15) 0.42539(11) 0.0165(4) Uani 1 1 d . . . . .
C9 C 0.56764(18) 0.68208(16) 0.45351(12) 0.0217(4) Uani 1 1 d . . . . .
H9A H 0.590410 0.669688 0.510625 0.026 Uiso 1 1 calc R U . . .
H9B H 0.509728 0.631304 0.428315 0.026 Uiso 1 1 calc R U . . .
C10 C 0.52794(18) 0.79875(17) 0.43616(14) 0.0269(5) Uani 1 1 d . . . . .
H10A H 0.483356 0.804968 0.380583 0.032 Uiso 1 1 calc R U . . .
H10B H 0.485451 0.817518 0.468738 0.032 Uiso 1 1 calc R U . . .
C11 C 0.61779(18) 0.87677(16) 0.45312(12) 0.0235(5) Uani 1 1 d . . . . .
H11A H 0.663584 0.869339 0.508301 0.028 Uiso 1 1 calc R U . . .
H11B H 0.591583 0.952478 0.444771 0.028 Uiso 1 1 calc R U . . .
C12 C 0.67873(18) 0.85214(15) 0.39938(12) 0.0215(4) Uani 1 1 d . . . . .
H12A H 0.637888 0.876509 0.345833 0.026 Uiso 1 1 calc R U . . .
H12B H 0.744274 0.894304 0.416983 0.026 Uiso 1 1 calc R U . . .
C13 C 0.84601(18) 0.99107(16) 0.15896(12) 0.0241(5) Uani 1 1 d . . . . .
C14 C 0.75608(17) 0.95876(16) 0.17264(12) 0.0206(4) Uani 1 1 d . . . . .
C15 C 0.68542(19) 1.03544(16) 0.19430(14) 0.0266(5) Uani 1 1 d . . . . .
H15A H 0.691716 1.023474 0.249500 0.032 Uiso 1 1 calc R U . . .
H15B H 0.612527 1.020921 0.161211 0.032 Uiso 1 1 calc R U . . .
C16 C 0.7131(2) 1.15384(17) 0.18327(15) 0.0332(6) Uani 1 1 d . . . . .
H16A H 0.686234 1.172266 0.126953 0.040 Uiso 1 1 calc R U . . .
H16B H 0.679360 1.202794 0.210560 0.040 Uiso 1 1 calc R U . . .
C17 C 0.8295(2) 1.17181(17) 0.21496(15) 0.0339(6) Uani 1 1 d . . . . .
H17A H 0.857752 1.146788 0.269893 0.041 Uiso 1 1 calc R U . . .
H17B H 0.844750 1.250402 0.213798 0.041 Uiso 1 1 calc R U . . .
C18 C 0.8811(2) 1.10879(18) 0.16552(15) 0.0343(6) Uani 1 1 d . . . . .
H18A H 0.861651 1.141569 0.112790 0.041 Uiso 1 1 calc R U . . .
H18B H 0.957627 1.112607 0.190215 0.041 Uiso 1 1 calc R U . . .
C19 C 0.78031(17) 0.61229(16) 0.18421(11) 0.0200(4) Uani 1 1 d . . . . .
C20 C 0.82408(17) 0.68117(15) 0.14796(12) 0.0193(4) Uani 1 1 d . . . . .
C21 C 0.89259(18) 0.64701(16) 0.10226(13) 0.0244(5) Uani 1 1 d D . . . .
H21A H 0.965887 0.663674 0.133174 0.029 Uiso 0.709(7) 1 calc R U P A 1
H21B H 0.873507 0.689456 0.053150 0.029 Uiso 0.709(7) 1 calc R U P A 1
H21C H 0.954705 0.694495 0.117102 0.029 Uiso 0.291(7) 1 calc R U P A 2
H21D H 0.854182 0.658073 0.045862 0.029 Uiso 0.291(7) 1 calc R U P A 2
C22 C 0.8822(3) 0.5254(2) 0.0827(2) 0.0268(9) Uani 0.709(7) 1 d D U P A 1
H22A H 0.815364 0.511549 0.040280 0.032 Uiso 0.709(7) 1 calc R U P A 1
H22B H 0.939137 0.502397 0.064221 0.032 Uiso 0.709(7) 1 calc R U P A 1
C23 C 0.8868(3) 0.4602(3) 0.1542(2) 0.0302(10) Uani 0.709(7) 1 d D U P A 1
H23A H 0.953239 0.474942 0.196905 0.036 Uiso 0.709(7) 1 calc R U P A 1
H23B H 0.883961 0.381530 0.141933 0.036 Uiso 0.709(7) 1 calc R U P A 1
C22' C 0.9278(6) 0.5285(4) 0.1157(6) 0.033(2) Uani 0.291(7) 1 d D U P A 2
H22C H 0.954548 0.504292 0.074270 0.039 Uiso 0.291(7) 1 calc R U P A 2
H22D H 0.984024 0.520741 0.166855 0.039 Uiso 0.291(7) 1 calc R U P A 2
C23' C 0.8344(6) 0.4601(6) 0.1138(4) 0.026(2) Uani 0.291(7) 1 d D U P A 2
H23C H 0.853730 0.382121 0.117838 0.031 Uiso 0.291(7) 1 calc R U P A 2
H23D H 0.777527 0.471332 0.063392 0.031 Uiso 0.291(7) 1 calc R U P A 2
C24 C 0.79639(19) 0.49026(17) 0.18079(13) 0.0276(5) Uani 1 1 d D . . . .
H24A H 0.732045 0.457226 0.144466 0.033 Uiso 0.709(7) 1 calc R U P A 1
H24B H 0.808733 0.458908 0.233278 0.033 Uiso 0.709(7) 1 calc R U P A 1
H24C H 0.730055 0.452282 0.173754 0.033 Uiso 0.291(7) 1 calc R U P A 2
H24D H 0.847901 0.465668 0.230852 0.033 Uiso 0.291(7) 1 calc R U P A 2

loop_
_atom_site_aniso_label
_atom_site_aniso_U_11
_atom_site_aniso_U_22
_atom_site_aniso_U_33
_atom_site_aniso_U_23
_atom_site_aniso_U_13
_atom_site_aniso_U_12
P1 0.0235(3) 0.0162(2) 0.0348(3) 0.0035(2) 0.0186(2) -0.0009(2)
P2 0.0188(3) 0.0149(2) 0.0190(2) 0.00180(18) 0.0097(2) -0.00188(19)
P3 0.0286(3) 0.0247(3) 0.0346(3) 0.0009(2) 0.0214(3) -0.0042(2)
P4 0.0214(3) 0.0165(2) 0.0181(2) 0.00080(18) 0.0098(2) -0.00154(19)
N1 0.0194(9) 0.0157(7) 0.0225(8) 0.0017(6) 0.0125(7) -0.0009(6)
N2 0.0179(9) 0.0167(7) 0.0190(8) 0.0021(6) 0.0099(7) 0.0007(6)
N3 0.0229(10) 0.0184(8) 0.0213(8) 0.0016(6) 0.0139(7) 0.0010(7)
N4 0.0197(9) 0.0173(7) 0.0184(8) 0.0026(6) 0.0092(7) 0.0023(6)
B1 0.0188(12) 0.0181(10) 0.0264(12) 0.0058(9) 0.0094(10) -0.0014(9)
B2 0.0221(13) 0.0198(10) 0.0282(12) 0.0028(9) 0.0105(10) -0.0057(9)
B3 0.0199(12) 0.0206(10) 0.0201(11) 0.0028(9) 0.0102(9) 0.0009(9)
B4 0.0322(15) 0.0261(12) 0.0272(13) -0.0014(10) 0.0094(11) -0.0113(11)
C1 0.0196(11) 0.0174(9) 0.0257(10) 0.0046(8) 0.0118(8) 0.0003(7)
C2 0.0216(11) 0.0150(8) 0.0203(9) 0.0031(7) 0.0092(8) -0.0004(7)
C3 0.0209(11) 0.0200(9) 0.0325(11) 0.0049(8) 0.0136(9) 0.0020(8)
C4 0.0258(12) 0.0180(9) 0.0412(13) 0.0083(9) 0.0185(10) 0.0044(8)
C5 0.0319(13) 0.0156(9) 0.0370(12) 0.0012(9) 0.0173(10) 0.0013(8)
C6 0.0250(12) 0.0178(9) 0.0397(12) 0.0053(9) 0.0168(10) -0.0004(8)
C7 0.0210(11) 0.0164(8) 0.0171(9) -0.0007(7) 0.0088(8) -0.0007(7)
C8 0.0216(11) 0.0148(8) 0.0158(9) -0.0011(7) 0.0098(8) -0.0007(7)
C9 0.0274(12) 0.0191(9) 0.0253(10) -0.0001(8) 0.0177(9) -0.0025(8)
C10 0.0244(12) 0.0249(10) 0.0342(12) -0.0014(9) 0.0138(10) 0.0017(9)
C11 0.0283(12) 0.0188(9) 0.0258(10) -0.0023(8) 0.0122(9) 0.0016(8)
C12 0.0269(12) 0.0159(9) 0.0245(10) 0.0006(7) 0.0127(9) -0.0014(8)
C13 0.0305(13) 0.0194(9) 0.0253(10) 0.0033(8) 0.0131(9) -0.0030(8)
C14 0.0260(12) 0.0169(9) 0.0184(9) 0.0026(7) 0.0070(8) 0.0002(8)
C15 0.0310(13) 0.0169(9) 0.0326(12) 0.0017(8) 0.0119(10) 0.0045(8)
C16 0.0434(16) 0.0182(10) 0.0365(13) 0.0028(9) 0.0118(11) 0.0056(9)
C17 0.0459(16) 0.0168(10) 0.0375(13) 0.0011(9) 0.0124(12) -0.0040(10)
C18 0.0425(16) 0.0203(10) 0.0428(14) 0.0059(10) 0.0182(12) -0.0086(10)
C19 0.0261(12) 0.0186(9) 0.0177(9) -0.0019(7) 0.0104(8) 0.0023(8)
C20 0.0219(11) 0.0171(9) 0.0200(9) -0.0015(7) 0.0087(8) 0.0032(7)
C21 0.0267(12) 0.0260(10) 0.0261(11) -0.0032(8) 0.0163(9) 0.0015(9)
C22 0.032(2) 0.0258(15) 0.0266(17) -0.0026(13) 0.0149(15) 0.0099(14)
C23 0.038(2) 0.0271(15) 0.0286(18) 0.0017(13) 0.0148(16) 0.0115(14)
C22' 0.034(4) 0.034(4) 0.033(4) -0.010(3) 0.014(3) 0.009(3)
C23' 0.033(4) 0.022(3) 0.021(3) -0.005(3) 0.009(3) 0.005(3)
C24 0.0425(15) 0.0171(9) 0.0286(11) 0.0003(8) 0.0190(10) 0.0039(9)

loop_
_atom_type_symbol
_atom_type_description
_atom_type_scat_dispersion_real
_atom_type_scat_dispersion_imag
_atom_type_scat_source
C C 0.0033 0.0016 'International Tables Vol C Tables 4.2.6.8 and 6.1.1.4'
H H 0.0000 0.0000 'International Tables Vol C Tables 4.2.6.8 and 6.1.1.4'
N N 0.0061 0.0033 'International Tables Vol C Tables 4.2.6.8 and 6.1.1.4'
P P 0.1023 0.0942 'International Tables Vol C Tables 4.2.6.8 and 6.1.1.4'
B B 0.0013 0.0007 'International Tables Vol C Tables 4.2.6.8 and 6.1.1.4'

loop_
_geom_angle_atom_site_label_1
_geom_angle_atom_site_label_2
_geom_angle_atom_site_label_3
_geom_angle
_geom_angle_site_symmetry_1
_geom_angle_site_symmetry_3
_geom_angle_publ_flag
C1 P1 N1 90.28(9) . . ?
C7 P2 B1 101.30(10) . . ?
C7 P2 B2 113.09(10) . . ?
B1 P2 B2 115.63(11) . . ?
C7 P2 P4 99.31(7) . . ?
B1 P2 P4 111.17(8) . . ?
B2 P2 P4 114.41(8) . . ?
N3 P3 C13 89.94(10) . . ?
C19 P4 B3 100.19(10) . . ?
C19 P4 B4 112.78(11) . . ?
B3 P4 B4 115.01(12) . . ?
C19 P4 P2 103.09(7) . . ?
B3 P4 P2 109.42(8) . . ?
B4 P4 P2 114.77(8) . . ?
N2 N1 C8 124.07(16) . . ?
N2 N1 P1 113.57(12) . . ?
C8 N1 P1 122.30(14) . . ?
C2 N2 N1 110.90(17) . . ?
C2 N2 B1 124.37(18) . . ?
N1 N2 B1 124.69(16) . . ?
N4 N3 C20 123.58(17) . . ?
N4 N3 P3 114.34(13) . . ?
C20 N3 P3 121.79(15) . . ?
C14 N4 N3 110.49(17) . . ?
C14 N4 B3 126.21(18) . . ?
N3 N4 B3 123.26(16) . . ?
N2 B1 P2 107.87(15) . . ?
N2 B1 H1 110.6(14) . . ?
P2 B1 H1 111.5(14) . . ?
N2 B1 H2 109.1(13) . . ?
P2 B1 H2 104.6(12) . . ?
H1 B1 H2 112.9(18) . . ?
P2 B2 H3 107.5(14) . . ?
P2 B2 H4 111.5(15) . . ?
H3 B2 H4 109(2) . . ?
P2 B2 H5 104.2(14) . . ?
H3 B2 H5 111(2) . . ?
H4 B2 H5 113.0(19) . . ?
N4 B3 P4 107.17(14) . . ?
N4 B3 H6 110.9(15) . . ?
P4 B3 H6 111.9(14) . . ?
N4 B3 H7 110.2(12) . . ?
P4 B3 H7 102.6(12) . . ?
H6 B3 H7 113.6(19) . . ?
P4 B4 H8 102.4(14) . . ?
P4 B4 H9 105.0(14) . . ?
H8 B4 H9 108.6(19) . . ?
P4 B4 H10 112.8(17) . . ?
H8 B4 H10 110(2) . . ?
H9 B4 H10 117(2) . . ?
C2 C1 C6 122.08(19) . . ?
C2 C1 P1 110.67(14) . . ?
C6 C1 P1 127.20(17) . . ?
N2 C2 C1 114.56(19) . . ?
N2 C2 C3 121.26(19) . . ?
C1 C2 C3 124.17(17) . . ?
C2 C3 C4 110.46(18) . . ?
C2 C3 H3A 109.6 . . ?
C4 C3 H3A 109.6 . . ?
C2 C3 H3B 109.6 . . ?
C4 C3 H3B 109.6 . . ?
H3A C3 H3B 108.1 . . ?
C5 C4 C3 111.57(18) . . ?
C5 C4 H4A 109.3 . . ?
C3 C4 H4A 109.3 . . ?
C5 C4 H4B 109.3 . . ?
C3 C4 H4B 109.3 . . ?
H4A C4 H4B 108.0 . . ?
C6 C5 C4 110.39(19) . . ?
C6 C5 H5A 109.6 . . ?
C4 C5 H5A 109.6 . . ?
C6 C5 H5B 109.6 . . ?
C4 C5 H5B 109.6 . . ?
H5A C5 H5B 108.1 . . ?
C1 C6 C5 109.96(18) . . ?
C1 C6 H6A 109.7 . . ?
C5 C6 H6A 109.7 . . ?
C1 C6 H6B 109.7 . . ?
C5 C6 H6B 109.7 . . ?
H6A C6 H6B 108.2 . . ?
C8 C7 C12 121.40(19) . . ?
C8 C7 P2 121.28(15) . . ?
C12 C7 P2 117.30(15) . . ?
C7 C8 N1 125.34(19) . . ?
C7 C8 C9 122.65(18) . . ?
N1 C8 C9 111.94(16) . . ?
C8 C9 C10 113.45(17) . . ?
C8 C9 H9A 108.9 . . ?
C10 C9 H9A 108.9 . . ?
C8 C9 H9B 108.9 . . ?
C10 C9 H9B 108.9 . . ?
H9A C9 H9B 107.7 . . ?
C11 C10 C9 110.30(18) . . ?
C11 C10 H10A 109.6 . . ?
C9 C10 H10A 109.6 . . ?
C11 C10 H10B 109.6 . . ?
C9 C10 H10B 109.6 . . ?
H10A C10 H10B 108.1 . . ?
C10 C11 C12 109.37(17) . . ?
C10 C11 H11A 109.8 . . ?
C12 C11 H11A 109.8 . . ?
C10 C11 H11B 109.8 . . ?
C12 C11 H11B 109.8 . . ?
H11A C11 H11B 108.2 . . ?
C7 C12 C11 113.20(17) . . ?
C7 C12 H12A 108.9 . . ?
C11 C12 H12A 108.9 . . ?
C7 C12 H12B 108.9 . . ?
C11 C12 H12B 108.9 . . ?
H12A C12 H12B 107.8 . . ?
C14 C13 C18 122.2(2) . . ?
C14 C13 P3 110.70(15) . . ?
C18 C13 P3 126.99(19) . . ?
N4 C14 C13 114.53(19) . . ?
N4 C14 C15 121.5(2) . . ?
C13 C14 C15 123.89(18) . . ?
C14 C15 C16 110.6(2) . . ?
C14 C15 H15A 109.5 . . ?
C16 C15 H15A 109.5 . . ?
C14 C15 H15B 109.5 . . ?
C16 C15 H15B 109.5 . . ?
H15A C15 H15B 108.1 . . ?
C17 C16 C15 111.33(19) . . ?
C17 C16 H16A 109.4 . . ?
C15 C16 H16A 109.4 . . ?
C17 C16 H16B 109.4 . . ?
C15 C16 H16B 109.4 . . ?
H16A C16 H16B 108.0 . . ?
C16 C17 C18 109.9(2) . . ?
C16 C17 H17A 109.7 . . ?
C18 C17 H17A 109.7 . . ?
C16 C17 H17B 109.7 . . ?
C18 C17 H17B 109.7 . . ?
H17A C17 H17B 108.2 . . ?
C13 C18 C17 109.3(2) . . ?
C13 C18 H18A 109.8 . . ?
C17 C18 H18A 109.8 . . ?
C13 C18 H18B 109.8 . . ?
C17 C18 H18B 109.8 . . ?
H18A C18 H18B 108.3 . . ?
C20 C19 C24 120.62(19) . . ?
C20 C19 P4 122.27(15) . . ?
C24 C19 P4 116.97(16) . . ?
C19 C20 N3 124.35(19) . . ?
C19 C20 C21 124.38(18) . . ?
N3 C20 C21 111.22(17) . . ?
C20 C21 C22' 113.5(4) . . ?
C20 C21 C22 111.9(2) . . ?
C20 C21 H21A 109.2 . . ?
C22 C21 H21A 109.2 . . ?
C20 C21 H21B 109.2 . . ?
C22 C21 H21B 109.2 . . ?
H21A C21 H21B 107.9 . . ?
C20 C21 H21C 108.9 . . ?
C22' C21 H21C 108.9 . . ?
C20 C21 H21D 108.9 . . ?
C22' C21 H21D 108.9 . . ?
H21C C21 H21D 107.7 . . ?
C23 C22 C21 110.1(3) . . ?
C23 C22 H22A 109.6 . . ?
C21 C22 H22A 109.6 . . ?
C23 C22 H22B 109.6 . . ?
C21 C22 H22B 109.6 . . ?
H22A C22 H22B 108.2 . . ?
C22 C23 C24 110.3(3) . . ?
C22 C23 H23A 109.6 . . ?
C24 C23 H23A 109.6 . . ?
C22 C23 H23B 109.6 . . ?
C24 C23 H23B 109.6 . . ?
H23A C23 H23B 108.1 . . ?
C23' C22' C21 107.8(5) . . ?
C23' C22' H22C 110.1 . . ?
C21 C22' H22C 110.1 . . ?
C23' C22' H22D 110.1 . . ?
C21 C22' H22D 110.1 . . ?
H22C C22' H22D 108.5 . . ?
C22' C23' C24 111.2(6) . . ?
C22' C23' H23C 109.4 . . ?
C24 C23' H23C 109.4 . . ?
C22' C23' H23D 109.4 . . ?
C24 C23' H23D 109.4 . . ?
H23C C23' H23D 108.0 . . ?
C19 C24 C23 113.4(2) . . ?
C19 C24 C23' 111.5(3) . . ?
C19 C24 H24A 108.9 . . ?
C23 C24 H24A 108.9 . . ?
C19 C24 H24B 108.9 . . ?
C23 C24 H24B 108.9 . . ?
H24A C24 H24B 107.7 . . ?
C19 C24 H24C 109.3 . . ?
C23' C24 H24C 109.3 . . ?
C19 C24 H24D 109.3 . . ?
C23' C24 H24D 109.3 . . ?
H24C C24 H24D 108.0 . . ?

loop_
_geom_bond_atom_site_label_1
_geom_bond_atom_site_label_2
_geom_bond_distance
_geom_bond_site_symmetry_2
_geom_bond_publ_flag
P1 C1 1.703(2) . ?
P1 N1 1.7033(17) . ?
P2 C7 1.808(2) . ?
P2 B1 1.926(2) . ?
P2 B2 1.941(2) . ?
P2 P4 2.2090(7) . ?
P3 N3 1.6990(18) . ?
P3 C13 1.701(2) . ?
P4 C19 1.812(2) . ?
P4 B3 1.927(2) . ?
P4 B4 1.956(3) . ?
N1 N2 1.373(2) . ?
N1 C8 1.439(2) . ?
N2 C2 1.346(2) . ?
N2 B1 1.573(3) . ?
N3 N4 1.365(2) . ?
N3 C20 1.443(2) . ?
N4 C14 1.345(2) . ?
N4 B3 1.572(3) . ?
B1 H1 1.08(3) . ?
B1 H2 1.10(2) . ?
B2 H3 1.08(3) . ?
B2 H4 1.13(3) . ?
B2 H5 1.10(3) . ?
B3 H6 1.02(3) . ?
B3 H7 1.14(2) . ?
B4 H8 1.12(3) . ?
B4 H9 1.09(3) . ?
B4 H10 1.11(3) . ?
C1 C2 1.393(3) . ?
C1 C6 1.514(3) . ?
C2 C3 1.503(3) . ?
C3 C4 1.533(3) . ?
C3 H3A 0.9900 . ?
C3 H3B 0.9900 . ?
C4 C5 1.524(3) . ?
C4 H4A 0.9900 . ?
C4 H4B 0.9900 . ?
C5 C6 1.520(3) . ?
C5 H5A 0.9900 . ?
C5 H5B 0.9900 . ?
C6 H6A 0.9900 . ?
C6 H6B 0.9900 . ?
C7 C8 1.339(3) . ?
C7 C12 1.514(3) . ?
C8 C9 1.510(3) . ?
C9 C10 1.528(3) . ?
C9 H9A 0.9900 . ?
C9 H9B 0.9900 . ?
C10 C11 1.506(3) . ?
C10 H10A 0.9900 . ?
C10 H10B 0.9900 . ?
C11 C12 1.518(3) . ?
C11 H11A 0.9900 . ?
C11 H11B 0.9900 . ?
C12 H12A 0.9900 . ?
C12 H12B 0.9900 . ?
C13 C14 1.395(3) . ?
C13 C18 1.516(3) . ?
C14 C15 1.497(3) . ?
C15 C16 1.534(3) . ?
C15 H15A 0.9900 . ?
C15 H15B 0.9900 . ?
C16 C17 1.514(4) . ?
C16 H16A 0.9900 . ?
C16 H16B 0.9900 . ?
C17 C18 1.532(4) . ?
C17 H17A 0.9900 . ?
C17 H17B 0.9900 . ?
C18 H18A 0.9900 . ?
C18 H18B 0.9900 . ?
C19 C20 1.335(3) . ?
C19 C24 1.520(3) . ?
C20 C21 1.511(3) . ?
C21 C22' 1.527(5) . ?
C21 C22 1.532(3) . ?
C21 H21A 0.9900 . ?
C21 H21B 0.9900 . ?
C21 H21C 0.9900 . ?
C21 H21D 0.9900 . ?
C22 C23 1.512(4) . ?
C22 H22A 0.9900 . ?
C22 H22B 0.9900 . ?
C23 C24 1.521(3) . ?
C23 H23A 0.9900 . ?
C23 H23B 0.9900 . ?
C22' C23' 1.522(5) . ?
C22' H22C 0.9900 . ?
C22' H22D 0.9900 . ?
C23' C24 1.526(4) . ?
C23' H23C 0.9900 . ?
C23' H23D 0.9900 . ?
C24 H24A 0.9900 . ?
C24 H24B 0.9900 . ?
C24 H24C 0.9900 . ?
C24 H24D 0.9900 . ?

loop_
_geom_torsion_atom_site_label_1
_geom_torsion_atom_site_label_2
_geom_torsion_atom_site_label_3
_geom_torsion_atom_site_label_4
_geom_torsion
_geom_torsion_site_symmetry_1
_geom_torsion_site_symmetry_2
_geom_torsion_site_symmetry_3
_geom_torsion_site_symmetry_4
_geom_torsion_publ_flag
C1 P1 N1 N2 1.21(14) . . . . ?
C1 P1 N1 C8 178.43(16) . . . . ?
C8 N1 N2 C2 -178.53(17) . . . . ?
P1 N1 N2 C2 -1.4(2) . . . . ?
C8 N1 N2 B1 3.8(3) . . . . ?
P1 N1 N2 B1 -179.04(15) . . . . ?
C13 P3 N3 N4 -0.58(15) . . . . ?
C13 P3 N3 C20 -174.52(17) . . . . ?
C20 N3 N4 C14 174.25(18) . . . . ?
P3 N3 N4 C14 0.4(2) . . . . ?
C20 N3 N4 B3 -7.9(3) . . . . ?
P3 N3 N4 B3 178.29(14) . . . . ?
C2 N2 B1 P2 149.82(16) . . . . ?
N1 N2 B1 P2 -32.8(2) . . . . ?
C14 N4 B3 P4 -141.73(17) . . . . ?
N3 N4 B3 P4 40.7(2) . . . . ?
N1 P1 C1 C2 -0.72(16) . . . . ?
N1 P1 C1 C6 -178.3(2) . . . . ?
N1 N2 C2 C1 0.8(2) . . . . ?
B1 N2 C2 C1 178.49(18) . . . . ?
N1 N2 C2 C3 -179.96(17) . . . . ?
B1 N2 C2 C3 -2.3(3) . . . . ?
C6 C1 C2 N2 177.78(19) . . . . ?
P1 C1 C2 N2 0.1(2) . . . . ?
C6 C1 C2 C3 -1.4(3) . . . . ?
P1 C1 C2 C3 -179.12(16) . . . . ?
N2 C2 C3 C4 170.18(19) . . . . ?
C1 C2 C3 C4 -10.7(3) . . . . ?
C2 C3 C4 C5 43.1(3) . . . . ?
C3 C4 C5 C6 -65.8(2) . . . . ?
C2 C1 C6 C5 -18.8(3) . . . . ?
P1 C1 C6 C5 158.48(17) . . . . ?
C4 C5 C6 C1 50.8(2) . . . . ?
B1 P2 C7 C8 -30.82(19) . . . . ?
B2 P2 C7 C8 -155.20(17) . . . . ?
P4 P2 C7 C8 83.13(17) . . . . ?
B1 P2 C7 C12 150.74(16) . . . . ?
B2 P2 C7 C12 26.36(19) . . . . ?
P4 P2 C7 C12 -95.32(15) . . . . ?
C12 C7 C8 N1 -176.75(18) . . . . ?
P2 C7 C8 N1 4.9(3) . . . . ?
C12 C7 C8 C9 6.5(3) . . . . ?
P2 C7 C8 C9 -171.87(15) . . . . ?
N2 N1 C8 C7 14.5(3) . . . . ?
P1 N1 C8 C7 -162.43(16) . . . . ?
N2 N1 C8 C9 -168.46(17) . . . . ?
P1 N1 C8 C9 14.6(2) . . . . ?
C7 C8 C9 C10 8.0(3) . . . . ?
N1 C8 C9 C10 -169.18(17) . . . . ?
C8 C9 C10 C11 -42.5(2) . . . . ?
C9 C10 C11 C12 62.8(2) . . . . ?
C8 C7 C12 C11 14.4(3) . . . . ?
P2 C7 C12 C11 -167.19(15) . . . . ?
C10 C11 C12 C7 -48.6(2) . . . . ?
N3 P3 C13 C14 0.56(16) . . . . ?
N3 P3 C13 C18 177.0(2) . . . . ?
N3 N4 C14 C13 0.0(2) . . . . ?
B3 N4 C14 C13 -177.76(18) . . . . ?
N3 N4 C14 C15 -177.61(17) . . . . ?
B3 N4 C14 C15 4.6(3) . . . . ?
C18 C13 C14 N4 -177.12(19) . . . . ?
P3 C13 C14 N4 -0.5(2) . . . . ?
C18 C13 C14 C15 0.5(3) . . . . ?
P3 C13 C14 C15 177.12(16) . . . . ?
N4 C14 C15 C16 -171.32(19) . . . . ?
C13 C14 C15 C16 11.3(3) . . . . ?
C14 C15 C16 C17 -44.1(3) . . . . ?
C15 C16 C17 C18 67.1(3) . . . . ?
C14 C13 C18 C17 19.9(3) . . . . ?
P3 C13 C18 C17 -156.21(18) . . . . ?
C16 C17 C18 C13 -52.1(3) . . . . ?
B3 P4 C19 C20 24.9(2) . . . . ?
B4 P4 C19 C20 147.66(18) . . . . ?
P2 P4 C19 C20 -87.99(18) . . . . ?
B3 P4 C19 C24 -150.89(17) . . . . ?
B4 P4 C19 C24 -28.1(2) . . . . ?
P2 P4 C19 C24 96.23(16) . . . . ?
C24 C19 C20 N3 -177.89(19) . . . . ?
P4 C19 C20 N3 6.5(3) . . . . ?
C24 C19 C20 C21 -0.7(3) . . . . ?
P4 C19 C20 C21 -176.37(16) . . . . ?
N4 N3 C20 C19 -21.3(3) . . . . ?
P3 N3 C20 C19 152.12(18) . . . . ?
N4 N3 C20 C21 161.27(17) . . . . ?
P3 N3 C20 C21 -25.4(2) . . . . ?
C19 C20 C21 C22' -12.9(5) . . . . ?
N3 C20 C21 C22' 164.6(4) . . . . ?
C19 C20 C21 C22 16.0(3) . . . . ?
N3 C20 C21 C22 -166.6(2) . . . . ?
C20 C21 C22 C23 -46.0(4) . . . . ?
C21 C22 C23 C24 62.3(4) . . . . ?
C20 C21 C22' C23' 43.6(8) . . . . ?
C21 C22' C23' C24 -63.9(9) . . . . ?
C20 C19 C24 C23 16.3(3) . . . . ?
P4 C19 C24 C23 -167.9(2) . . . . ?
C20 C19 C24 C23' -18.1(4) . . . . ?
P4 C19 C24 C23' 157.8(4) . . . . ?
C22 C23 C24 C19 -46.8(4) . . . . ?
C22' C23' C24 C19 50.9(7) . . . . ?
